data_4109563
loop_
_publ_author_name
'Alicea A. Leitch'
'Robert W. Reed'
'Craig M. Robertson'
'James F. Britten'
'Xueyang Yu'
'Richard A. Secco'
'Richard T. Oakley'

_publ_contact_author 'Professor Richard Oakley'
_publ_contact_author_email oakley@uwaterloo.ca
_publ_section_title
;
 An Alternating \p-Stacked Bisdithiazolyl Radical Conductor
;
_journal_name_full 'Journal of the American Chemical Society'
_journal_page_first 7903
_journal_page_last 7914
_journal_paper_doi 10.1021/ja071218p
_journal_volume 129
_journal_year 2007
_chemical_formula_moiety 'C5 H3 N4 S4'
_chemical_formula_sum 'C5 H3 N4 S4'
_chemical_formula_weight 247.35
_chemical_name_systematic
; 
 ? 
;
_space_group_IT_number 14
_symmetry_cell_setting monoclinic
_symmetry_space_group_name_Hall '-P 2ybc'
_symmetry_space_group_name_H-M 'P 1 21/c 1'
_atom_sites_solution_hydrogens geom
_atom_sites_solution_primary direct
_atom_sites_solution_secondary difmap
_audit_creation_method SHELXL-97
_cell_angle_alpha 90.00
_cell_angle_beta 90.004(4)
_cell_angle_gamma 90.00
_cell_formula_units_Z 8
_cell_length_a 9.244(2)
_cell_length_b 6.5344(17)
_cell_length_c 27.035(7)
_cell_measurement_reflns_used 669
_cell_measurement_temperature 88(2)
_cell_measurement_theta_max 22.61
_cell_measurement_theta_min 2.67
_cell_volume 1633.0(7)
_computing_cell_refinement 'Bruker SMART'
_computing_data_collection 'Bruker SMART'
_computing_data_reduction 'Bruker SAINT'
_computing_molecular_graphics 'Bruker SHELXTL'
_computing_publication_material 'Bruker SHELXTL'
_computing_structure_refinement 'SHELXL-97 (Sheldrick, 1997)'
_computing_structure_solution 'SHELXS-97 (Sheldrick, 1990)'
_diffrn_ambient_temperature 88(2)
_diffrn_measured_fraction_theta_full 0.997
_diffrn_measured_fraction_theta_max 0.997
_diffrn_measurement_device_type 'CCD area detector'
_diffrn_measurement_method 'phi and omega scans'
_diffrn_radiation_monochromator graphite
_diffrn_radiation_source 'Normal-focus sealed tube'
_diffrn_radiation_type MoK\a
_diffrn_radiation_wavelength 0.71073
_diffrn_reflns_av_R_equivalents 0.1853
_diffrn_reflns_av_sigmaI/netI 0.1517
_diffrn_reflns_limit_h_max 11
_diffrn_reflns_limit_h_min -12
_diffrn_reflns_limit_k_max 8
_diffrn_reflns_limit_k_min -5
_diffrn_reflns_limit_l_max 36
_diffrn_reflns_limit_l_min -34
_diffrn_reflns_number 21441
_diffrn_reflns_theta_full 28.29
_diffrn_reflns_theta_max 28.29
_diffrn_reflns_theta_min 2.20
_exptl_absorpt_coefficient_mu 1.110
_exptl_absorpt_correction_T_max 0.9890
_exptl_absorpt_correction_T_min 0.8085
_exptl_absorpt_correction_type analytical
_exptl_absorpt_process_details sadabs
_exptl_crystal_colour black
_exptl_crystal_density_diffrn 2.012
_exptl_crystal_description platelet
_exptl_crystal_F_000 1000
_exptl_crystal_size_max 0.20
_exptl_crystal_size_mid 0.10
_exptl_crystal_size_min 0.01
_refine_diff_density_max 0.987
_refine_diff_density_min -0.744
_refine_diff_density_rms 0.171
_refine_ls_extinction_method none
_refine_ls_goodness_of_fit_ref 0.999
_refine_ls_hydrogen_treatment constr
_refine_ls_matrix_type full
_refine_ls_number_parameters 236
_refine_ls_number_reflns 4040
_refine_ls_number_restraints 182
_refine_ls_restrained_S_all 0.983
_refine_ls_R_factor_all 0.1930
_refine_ls_R_factor_gt 0.0720
_refine_ls_shift/su_max 0.006
_refine_ls_shift/su_mean 0.001
_refine_ls_structure_factor_coef Fsqd
_refine_ls_weighting_details 'calc w=1/[\s^2^(Fo^2^)+(0.0663P)^2^+0.0000P] where P=(Fo^2^+2Fc^2^)/3'
_refine_ls_weighting_scheme calc
_refine_ls_wR_factor_gt 0.1398
_refine_ls_wR_factor_ref 0.1836
_reflns_number_gt 1778
_reflns_number_total 4040
_reflns_threshold_expression >2sigma(I)
_cod_data_source_file ja071218psi20070222_084112.cif
_cod_data_source_block 88k_p21c
_cod_database_code 4109563

loop_
_symmetry_equiv_pos_as_xyz
'x, y, z'
'-x, y+1/2, -z+1/2'
'-x, -y, -z'
'x, -y-1/2, z-1/2'

loop_
_atom_site_label
_atom_site_type_symbol
_atom_site_fract_x
_atom_site_fract_y
_atom_site_fract_z
_atom_site_U_iso_or_equiv
_atom_site_adp_type
_atom_site_occupancy
_atom_site_symmetry_multiplicity
_atom_site_calc_flag
_atom_site_refinement_flags
S1A S 1.0507(5) 0.5168(5) 0.3001(2) 0.0270(8) Uani 1 1 d U
S2A S 0.8576(6) 0.5028(6) 0.26153(19) 0.0268(9) Uani 1 1 d U
S4A S 0.3653(6) 0.4733(6) 0.36699(19) 0.0251(8) Uani 1 1 d U
S3A S 0.3779(5) 0.4889(5) 0.44376(18) 0.0220(8) Uani 1 1 d U
N1A N 0.9819(14) 0.5142(15) 0.3546(5) 0.0222(17) Uani 1 1 d U
N2A N 0.7785(14) 0.4959(14) 0.4033(5) 0.0158(15) Uani 1 1 d U
N3A N 0.5562(15) 0.4935(13) 0.4468(5) 0.0158(14) Uani 1 1 d U
N4A N 0.6206(12) 0.4825(13) 0.3149(4) 0.0193(13) Uani 1 1 d U
C1A C 0.8482(19) 0.5021(17) 0.3576(5) 0.0183(17) Uani 1 1 d U
C2A C 0.7528(16) 0.4943(17) 0.3158(6) 0.0193(18) Uani 1 1 d U
C3A C 0.5449(14) 0.4869(15) 0.3598(6) 0.0171(16) Uani 1 1 d U
C4A C 0.6255(16) 0.4923(17) 0.4081(5) 0.0156(16) Uani 1 1 d U
C5A C 0.8547(14) 0.4917(19) 0.4494(5) 0.020(2) Uani 1 1 d U
H1A H 0.7852 0.4959 0.4768 0.030 Uiso 1 1 calc R
H2A H 0.9191 0.6106 0.4515 0.030 Uiso 1 1 calc R
H3A H 0.9120 0.3659 0.4516 0.030 Uiso 1 1 calc R
S1B S 0.5504(5) 0.4553(6) 0.20087(19) 0.0275(8) Uani 1 1 d U
S2B S 0.3549(5) 0.4694(7) 0.23948(18) 0.0260(8) Uani 1 1 d U
S4B S -0.1385(6) 0.5087(6) 0.1351(2) 0.0273(9) Uani 1 1 d U
S3B S -0.1220(6) 0.5051(5) 0.0570(2) 0.0264(9) Uani 1 1 d U
N1B N 0.4883(14) 0.4623(15) 0.1410(5) 0.0216(14) Uani 1 1 d U
N2B N 0.2743(14) 0.4914(15) 0.0933(5) 0.0183(14) Uani 1 1 d U
N3B N 0.0609(16) 0.5010(14) 0.0497(5) 0.0207(14) Uani 1 1 d U
N4B N 0.1046(11) 0.4912(13) 0.1841(4) 0.0174(13) Uani 1 1 d U
C1B C 0.3435(19) 0.4790(17) 0.1389(5) 0.0174(15) Uani 1 1 d U
C2B C 0.2617(16) 0.4774(16) 0.1836(6) 0.0173(14) Uani 1 1 d U
C3B C 0.0594(14) 0.4984(17) 0.1413(6) 0.0177(14) Uani 1 1 d U
C4B C 0.1266(18) 0.4942(15) 0.0964(5) 0.0167(14) Uani 1 1 d U
C5B C 0.3703(16) 0.4892(17) 0.0492(5) 0.0215(19) Uani 1 1 d U
H1B H 0.3116 0.5023 0.0192 0.032 Uiso 1 1 calc R
H2B H 0.4241 0.3601 0.0483 0.032 Uiso 1 1 calc R
H3B H 0.4384 0.6038 0.0512 0.032 Uiso 1 1 calc R

loop_
_atom_site_aniso_label
_atom_site_aniso_U_11
_atom_site_aniso_U_22
_atom_site_aniso_U_33
_atom_site_aniso_U_23
_atom_site_aniso_U_13
_atom_site_aniso_U_12
S1A 0.0145(12) 0.048(2) 0.0182(17) 0.001(2) 0.0004(12) 0.0015(15)
S2A 0.0152(15) 0.045(2) 0.0196(14) -0.0067(16) 0.0002(11) 0.0011(18)
S4A 0.0135(13) 0.041(2) 0.0213(17) -0.0010(16) -0.0021(11) 0.0001(16)
S3A 0.0131(14) 0.0320(18) 0.0209(16) 0.0020(14) -0.0004(13) 0.0016(15)
N1A 0.0141(16) 0.034(4) 0.0188(15) -0.001(4) 0.0011(12) 0.001(4)
N2A 0.0130(14) 0.015(4) 0.0196(16) -0.001(4) 0.0000(12) -0.002(3)
N3A 0.0128(15) 0.016(4) 0.0190(16) -0.001(3) -0.0005(12) 0.004(4)
N4A 0.0154(13) 0.023(3) 0.0197(17) -0.002(2) -0.0005(13) 0.002(2)
C1A 0.0149(17) 0.020(5) 0.0197(15) -0.002(4) 0.0008(11) -0.004(4)
C2A 0.0156(13) 0.023(5) 0.0196(16) -0.006(4) 0.0007(12) -0.004(4)
C3A 0.0144(15) 0.018(4) 0.0191(16) 0.002(4) -0.0010(11) -0.005(4)
C4A 0.0127(13) 0.015(4) 0.0192(17) 0.004(4) -0.0009(11) 0.004(4)
C5A 0.010(3) 0.030(5) 0.0193(18) -0.004(4) 0.001(2) -0.001(4)
S1B 0.0131(12) 0.0470(19) 0.0224(19) -0.0056(18) -0.0023(13) -0.0028(15)
S2B 0.0135(16) 0.045(2) 0.0199(14) -0.0073(15) -0.0029(11) -0.0021(16)
S4B 0.0136(14) 0.042(2) 0.0263(18) -0.0032(17) -0.0043(11) 0.0032(18)
S3B 0.0207(16) 0.0325(18) 0.0259(18) 0.0010(15) -0.0074(15) 0.0033(15)
N1B 0.0156(15) 0.028(3) 0.0213(15) -0.001(3) -0.0005(12) 0.003(3)
N2B 0.0166(14) 0.020(3) 0.0188(15) -0.001(3) -0.0007(11) -0.001(3)
N3B 0.0211(17) 0.020(3) 0.0212(15) 0.003(3) -0.0047(12) 0.001(3)
N4B 0.0132(13) 0.018(3) 0.0207(16) -0.005(3) -0.0026(13) -0.004(3)
C1B 0.0149(15) 0.018(3) 0.0196(14) -0.007(3) -0.0017(11) -0.003(3)
C2B 0.0143(13) 0.019(3) 0.0188(15) -0.001(3) -0.0022(11) 0.004(3)
C3B 0.0135(14) 0.019(3) 0.0212(15) -0.001(3) -0.0023(10) 0.000(3)
C4B 0.0165(13) 0.013(3) 0.0205(16) 0.001(3) -0.0023(11) 0.000(3)
C5B 0.022(3) 0.021(3) 0.0210(18) 0.006(3) 0.003(2) 0.004(3)

loop_
_atom_type_symbol
_atom_type_description
_atom_type_scat_dispersion_real
_atom_type_scat_dispersion_imag
_atom_type_scat_source
C C 0.0033 0.0016 'International Tables Vol C Tables 4.2.6.8 and 6.1.1.4'
H H 0.0000 0.0000 'International Tables Vol C Tables 4.2.6.8 and 6.1.1.4'
N N 0.0061 0.0033 'International Tables Vol C Tables 4.2.6.8 and 6.1.1.4'
S S 0.1246 0.1234 'International Tables Vol C Tables 4.2.6.8 and 6.1.1.4'

loop_
_geom_angle_atom_site_label_1
_geom_angle_atom_site_label_2
_geom_angle_atom_site_label_3
_geom_angle
N1A S1A S2A 96.9(5)
C2A S2A S1A 93.3(5)
C3A S4A S3A 93.3(6)
N3A S3A S4A 96.1(5)
C1A N1A S1A 117.0(11)
C1A N2A C4A 122.8(13)
C1A N2A C5A 123.0(13)
C4A N2A C5A 114.2(13)
C4A N3A S3A 118.6(11)
C2A N4A C3A 118.7(13)
N1A C1A N2A 121.3(15)
N1A C1A C2A 124.3(14)
N2A C1A C2A 114.4(14)
N4A C2A C1A 129.2(15)
N4A C2A S2A 122.3(12)
C1A C2A S2A 108.5(10)
N4A C3A C4A 120.3(11)
N4A C3A S4A 126.5(11)
C4A C3A S4A 113.0(11)
N3A C4A N2A 126.7(14)
N3A C4A C3A 118.8(13)
N2A C4A C3A 114.5(12)
N2A C5A H1A 109.5
N2A C5A H2A 109.5
H1A C5A H2A 109.5
N2A C5A H3A 109.5
H1A C5A H3A 109.5
H2A C5A H3A 109.5
N1B S1B S2B 100.4(5)
C2B S2B S1B 89.8(6)
C3B S4B S3B 91.1(6)
N3B S3B S4B 100.8(5)
C1B N1B S1B 112.0(10)
C4B N2B C1B 113.9(14)
C4B N2B C5B 130.2(14)
C1B N2B C5B 115.8(14)
C4B N3B S3B 109.0(10)
C3B N4B C2B 109.4(13)
N1B C1B N2B 120.0(15)
N1B C1B C2B 119.5(13)
N2B C1B C2B 120.5(15)
C1B C2B N4B 122.4(13)
C1B C2B S2B 118.3(11)
N4B C2B S2B 119.2(11)
N4B C3B C4B 132.9(13)
N4B C3B S4B 115.1(12)
C4B C3B S4B 112.0(11)
C3B C4B N2B 120.6(13)
C3B C4B N3B 127.1(14)
N2B C4B N3B 112.2(14)
N2B C5B H1B 109.5
N2B C5B H2B 109.5
H1B C5B H2B 109.5
N2B C5B H3B 109.5
H1B C5B H3B 109.5
H2B C5B H3B 109.5

loop_
_geom_bond_atom_site_label_1
_geom_bond_atom_site_label_2
_geom_bond_distance
S1A N1A 1.606(14)
S1A S2A 2.069(8)
S2A C2A 1.759(17)
S4A C3A 1.674(13)
S4A S3A 2.081(7)
S3A N3A 1.651(14)
N1A C1A 1.24(2)
N2A C1A 1.395(19)
N2A C4A 1.420(19)
N2A C5A 1.432(18)
N3A C4A 1.226(18)
N4A C2A 1.225(17)
N4A C3A 1.401(18)
C1A C2A 1.43(2)
C3A C4A 1.505(19)
C5A H1A 0.9800
C5A H2A 0.9800
C5A H3A 0.9800
S1B N1B 1.718(14)
S1B S2B 2.089(7)
S2B C2B 1.739(16)
S4B C3B 1.838(14)
S4B S3B 2.118(8)
S3B N3B 1.703(15)
N1B C1B 1.34(2)
N2B C4B 1.367(19)
N2B C1B 1.391(19)
N2B C5B 1.487(19)
N3B C4B 1.403(18)
N4B C3B 1.231(17)
N4B C2B 1.455(17)
C1B C2B 1.43(2)
C3B C4B 1.36(2)
C5B H1B 0.9800
C5B H2B 0.9800
C5B H3B 0.9800

loop_
_geom_torsion_atom_site_label_1
_geom_torsion_atom_site_label_2
_geom_torsion_atom_site_label_3
_geom_torsion_atom_site_label_4
_geom_torsion
N1A S1A S2A C2A -0.8(5)
C3A S4A S3A N3A -2.5(5)
S2A S1A N1A C1A 1.2(10)
S4A S3A N3A C4A 1.7(9)
S1A N1A C1A N2A 179.1(8)
S1A N1A C1A C2A -1.2(16)
C4A N2A C1A N1A 176.8(12)
C5A N2A C1A N1A -3.5(16)
C4A N2A C1A C2A -2.9(14)
C5A N2A C1A C2A 176.8(11)
C3A N4A C2A C1A 3.6(19)
C3A N4A C2A S2A -176.8(8)
N1A C1A C2A N4A -179.9(11)
N2A C1A C2A N4A -0.2(18)
N1A C1A C2A S2A 0.5(15)
N2A C1A C2A S2A -179.8(8)
S1A S2A C2A N4A -179.3(10)
S1A S2A C2A C1A 0.3(8)
C2A N4A C3A C4A -3.9(14)
C2A N4A C3A S4A 179.9(9)
S3A S4A C3A N4A 179.3(9)
S3A S4A C3A C4A 2.8(8)
S3A N3A C4A N2A 180.0(9)
S3A N3A C4A C3A 0.1(14)
C1A N2A C4A N3A -177.4(12)
C5A N2A C4A N3A 2.8(18)
C1A N2A C4A C3A 2.4(14)
C5A N2A C4A C3A -177.3(8)
N4A C3A C4A N3A -179.1(11)
S4A C3A C4A N3A -2.4(14)
N4A C3A C4A N2A 1.0(14)
S4A C3A C4A N2A 177.7(8)
N1B S1B S2B C2B 0.3(6)
C3B S4B S3B N3B -1.3(5)
S2B S1B N1B C1B 1.5(9)
S4B S3B N3B C4B 2.1(8)
S1B N1B C1B N2B 178.6(8)
S1B N1B C1B C2B -3.3(14)
C4B N2B C1B N1B 175.9(9)
C5B N2B C1B N1B -1.2(15)
C4B N2B C1B C2B -2.1(15)
C5B N2B C1B C2B -179.2(10)
N1B C1B C2B N4B -178.9(10)
N2B C1B C2B N4B -0.8(16)
N1B C1B C2B S2B 3.8(14)
N2B C1B C2B S2B -178.1(8)
C3B N4B C2B C1B 1.7(15)
C3B N4B C2B S2B 178.9(8)
S1B S2B C2B C1B -2.1(9)
S1B S2B C2B N4B -179.4(8)
C2B N4B C3B C4B 0.6(18)
C2B N4B C3B S4B 178.3(6)
S3B S4B C3B N4B -177.9(9)
S3B S4B C3B C4B 0.3(8)
N4B C3B C4B N2B -3.8(19)
S4B C3B C4B N2B 178.4(8)
N4B C3B C4B N3B 179.1(13)
S4B C3B C4B N3B 1.3(15)
C1B N2B C4B C3B 4.2(15)
C5B N2B C4B C3B -179.2(11)
C1B N2B C4B N3B -178.3(8)
C5B N2B C4B N3B -1.7(16)
S3B N3B C4B C3B -2.5(14)
S3B N3B C4B N2B -179.8(7)
